data_7030431
loop_
_publ_author_name
'Burns, Michael J.'
'Thatcher, Robert J.'
'Taylor, Richard J. K.'
'Fairlamb, Ian J. S.'

_publ_section_title
;
 Pd-catalysed regioselective C-H functionalisation of 2-pyrones.
;
_journal_issue 43
_journal_name_full 'Dalton transactions (Cambridge, England : 2003)'
_journal_page_first 10391
_journal_page_last 10400
_journal_paper_doi 10.1039/c0dt00421a
_journal_volume 39
_journal_year 2010
_chemical_formula_moiety 'C12 H8 O3'
_chemical_formula_sum 'C12 H8 O3'
_chemical_formula_weight 200.18
_chemical_name_systematic
;
?
;
_space_group_IT_number 2
_symmetry_cell_setting triclinic
_symmetry_space_group_name_Hall '-P 1'
_symmetry_space_group_name_H-M 'P -1'
_atom_sites_solution_hydrogens geom
_atom_sites_solution_primary direct
_atom_sites_solution_secondary difmap
_audit_creation_method SHELXL-97
_cell_angle_alpha 69.7600(10)
_cell_angle_beta 81.8920(10)
_cell_angle_gamma 75.2200(10)
_cell_formula_units_Z 2
_cell_length_a 7.1467(5)
_cell_length_b 7.3546(5)
_cell_length_c 9.3252(6)
_cell_measurement_reflns_used 4450
_cell_measurement_temperature 120(2)
_cell_measurement_theta_max 28.35
_cell_measurement_theta_min 2.33
_cell_volume 443.91(5)
_computing_cell_refinement 'Bruker SMART'
_computing_data_collection 'Bruker SMART'
_computing_data_reduction 'Bruker SAINT'
_computing_molecular_graphics 'Bruker SHELXTL'
_computing_publication_material 'Bruker SHELXTL'
_computing_structure_refinement 'SHELXL-97 (Sheldrick, 1997)'
_computing_structure_solution 'SHELXS-97 (Sheldrick, 1997)'
_diffrn_ambient_temperature 120(2)
_diffrn_measured_fraction_theta_full 0.995
_diffrn_measured_fraction_theta_max 0.995
_diffrn_measurement_device_type 'CCD area detector'
_diffrn_measurement_method 'phi and omega scans'
_diffrn_radiation_monochromator graphite
_diffrn_radiation_source 'fine-focus sealed tube'
_diffrn_radiation_type MoK\a
_diffrn_radiation_wavelength 0.71073
_diffrn_reflns_av_R_equivalents 0.0124
_diffrn_reflns_av_sigmaI/netI 0.0124
_diffrn_reflns_limit_h_max 9
_diffrn_reflns_limit_h_min -9
_diffrn_reflns_limit_k_max 9
_diffrn_reflns_limit_k_min -9
_diffrn_reflns_limit_l_max 12
_diffrn_reflns_limit_l_min -12
_diffrn_reflns_number 6084
_diffrn_reflns_theta_full 28.35
_diffrn_reflns_theta_max 28.35
_diffrn_reflns_theta_min 2.33
_exptl_absorpt_coefficient_mu 0.108
_exptl_absorpt_correction_T_max 0.988
_exptl_absorpt_correction_T_min 0.900
_exptl_absorpt_correction_type multi-scan
_exptl_absorpt_process_details 'SADABS v2.13 (Sheldrick)'
_exptl_crystal_colour yellow
_exptl_crystal_density_diffrn 1.498
_exptl_crystal_density_method 'not measured'
_exptl_crystal_description blocks
_exptl_crystal_F_000 208
_exptl_crystal_size_max 0.32
_exptl_crystal_size_mid 0.21
_exptl_crystal_size_min 0.11
_refine_diff_density_max 0.320
_refine_diff_density_min -0.233
_refine_diff_density_rms 0.047
_refine_ls_extinction_method none
_refine_ls_goodness_of_fit_ref 1.076
_refine_ls_hydrogen_treatment constr
_refine_ls_matrix_type full
_refine_ls_number_parameters 137
_refine_ls_number_reflns 2211
_refine_ls_number_restraints 0
_refine_ls_restrained_S_all 1.076
_refine_ls_R_factor_all 0.0366
_refine_ls_R_factor_gt 0.0352
_refine_ls_shift/su_max 0.000
_refine_ls_shift/su_mean 0.000
_refine_ls_structure_factor_coef Fsqd
_refine_ls_weighting_details 'calc w=1/[\s^2^(Fo^2^)+(0.0628P)^2^+0.0958P] where P=(Fo^2^+2Fc^2^)/3'
_refine_ls_weighting_scheme calc
_refine_ls_wR_factor_gt 0.1005
_refine_ls_wR_factor_ref 0.1023
_reflns_number_gt 2081
_reflns_number_total 2211
_reflns_threshold_expression >2sigma(I)
_cod_data_source_file c0dt00421a.txt
_cod_data_source_block ijf0925m
_cod_depositor_comments
;
The following automatic conversions were performed:

'_symmetry_cell_setting' value 'Triclinic' changed to 'triclinic'
according to
/usr/data/users/saulius/automatic-downloads/retrospective/RSC/lib/dictionaries/cif_core.dic
dictionary named 'cif_core.dic' version 2.4.2 from
2011-04-26.

'_exptl_absorpt_correction_type' value 'Multi-scan'
changed to 'multi-scan' according to
/usr/data/users/saulius/automatic-downloads/retrospective/RSC/lib/dictionaries/cif_core.dic
dictionary named 'cif_core.dic' version 2.4.2 from 2011-04-26.

Automatic conversion script
Id: cif_fix_values 2281 2013-09-26 08:29:07Z andrius 
;
_cod_original_sg_symbol_H-M P-1
_cod_database_code 7030431

loop_
_symmetry_equiv_pos_as_xyz
'x, y, z'
'-x, -y, -z'

loop_
_atom_site_label
_atom_site_type_symbol
_atom_site_fract_x
_atom_site_fract_y
_atom_site_fract_z
_atom_site_U_iso_or_equiv
_atom_site_adp_type
_atom_site_occupancy
_atom_site_symmetry_multiplicity
_atom_site_calc_flag
_atom_site_refinement_flags
C1 C -0.04997(13) 0.55646(13) 0.21453(10) 0.01846(19) Uani 1 1 d .
C2 C 0.01747(12) 0.67816(13) 0.07049(10) 0.01757(19) Uani 1 1 d .
C3 C -0.07940(13) 0.81841(13) -0.06290(10) 0.0181(2) Uani 1 1 d .
C4 C -0.27071(13) 0.89311(14) -0.10585(11) 0.0214(2) Uani 1 1 d .
H4 H -0.3727 0.8489 -0.0407 0.026 Uiso 1 1 calc R
C5 C -0.30405(15) 1.03589(15) -0.24944(12) 0.0248(2) Uani 1 1 d .
H5 H -0.4305 1.0879 -0.2799 0.030 Uiso 1 1 calc R
C6 C -0.15193(15) 1.10283(15) -0.34879(11) 0.0248(2) Uani 1 1 d .
H6 H -0.1792 1.1979 -0.4440 0.030 Uiso 1 1 calc R
C7 C 0.03971(15) 1.02973(14) -0.30771(11) 0.0232(2) Uani 1 1 d .
H7 H 0.1419 1.0731 -0.3730 0.028 Uiso 1 1 calc R
C8 C 0.06943(13) 0.88914(13) -0.16440(10) 0.0192(2) Uani 1 1 d .
C9 C 0.21165(13) 0.67617(13) 0.04085(10) 0.01778(19) Uani 1 1 d .
C10 C 0.35408(13) 0.55994(13) 0.14668(10) 0.01894(19) Uani 1 1 d .
H10 H 0.4849 0.5610 0.1243 0.023 Uiso 1 1 calc R
C11 C 0.28734(13) 0.44709(13) 0.28282(10) 0.01871(19) Uani 1 1 d .
C12 C 0.40791(14) 0.31764(14) 0.41321(11) 0.0237(2) Uani 1 1 d .
H12A H 0.5399 0.3303 0.3875 0.036 Uiso 1 1 calc R
H12B H 0.4017 0.1819 0.4344 0.036 Uiso 1 1 calc R
H12C H 0.3602 0.3570 0.5020 0.036 Uiso 1 1 calc R
O1 O 0.09506(9) 0.44335(10) 0.31570(7) 0.01984(17) Uani 1 1 d .
O2 O -0.21517(10) 0.54064(11) 0.25804(8) 0.02521(18) Uani 1 1 d .
O3 O 0.24928(9) 0.80190(10) -0.10127(7) 0.02019(17) Uani 1 1 d .

loop_
_atom_site_aniso_label
_atom_site_aniso_U_11
_atom_site_aniso_U_22
_atom_site_aniso_U_33
_atom_site_aniso_U_23
_atom_site_aniso_U_13
_atom_site_aniso_U_12
C1 0.0169(4) 0.0201(4) 0.0188(4) -0.0057(3) -0.0019(3) -0.0052(3)
C2 0.0160(4) 0.0189(4) 0.0184(4) -0.0062(3) -0.0006(3) -0.0050(3)
C3 0.0190(4) 0.0181(4) 0.0186(4) -0.0070(3) -0.0016(3) -0.0046(3)
C4 0.0194(4) 0.0218(4) 0.0233(4) -0.0076(4) -0.0028(3) -0.0041(3)
C5 0.0253(5) 0.0239(5) 0.0254(5) -0.0083(4) -0.0081(4) -0.0020(4)
C6 0.0314(5) 0.0228(4) 0.0192(4) -0.0049(3) -0.0066(4) -0.0040(4)
C7 0.0275(5) 0.0236(4) 0.0183(4) -0.0050(4) -0.0005(3) -0.0080(4)
C8 0.0192(4) 0.0203(4) 0.0191(4) -0.0069(3) -0.0017(3) -0.0050(3)
C9 0.0181(4) 0.0189(4) 0.0171(4) -0.0059(3) 0.0010(3) -0.0064(3)
C10 0.0153(4) 0.0218(4) 0.0199(4) -0.0062(3) -0.0003(3) -0.0057(3)
C11 0.0162(4) 0.0205(4) 0.0203(4) -0.0065(3) -0.0011(3) -0.0056(3)
C12 0.0207(4) 0.0261(5) 0.0212(4) -0.0025(4) -0.0039(3) -0.0059(4)
O1 0.0162(3) 0.0228(3) 0.0190(3) -0.0033(3) -0.0012(2) -0.0064(2)
O2 0.0172(3) 0.0324(4) 0.0242(3) -0.0050(3) 0.0014(2) -0.0095(3)
O3 0.0183(3) 0.0234(3) 0.0171(3) -0.0032(3) -0.0001(2) -0.0067(3)

loop_
_atom_type_symbol
_atom_type_description
_atom_type_scat_dispersion_real
_atom_type_scat_dispersion_imag
_atom_type_scat_source
C C 0.0033 0.0016 'International Tables Vol C Tables 4.2.6.8 and 6.1.1.4'
H H 0.0000 0.0000 'International Tables Vol C Tables 4.2.6.8 and 6.1.1.4'
O O 0.0106 0.0060 'International Tables Vol C Tables 4.2.6.8 and 6.1.1.4'

loop_
_geom_angle_atom_site_label_1
_geom_angle_atom_site_label_2
_geom_angle_atom_site_label_3
_geom_angle
O2 C1 O1 117.28(8)
O2 C1 C2 128.10(8)
O1 C1 C2 114.62(8)
C9 C2 C1 119.99(8)
C9 C2 C3 106.81(8)
C1 C2 C3 133.18(8)
C4 C3 C8 119.15(8)
C4 C3 C2 136.20(8)
C8 C3 C2 104.64(8)
C5 C4 C3 117.91(9)
C5 C4 H4 121.0
C3 C4 H4 121.0
C4 C5 C6 121.59(9)
C4 C5 H5 119.2
C6 C5 H5 119.2
C7 C6 C5 121.20(9)
C7 C6 H6 119.4
C5 C6 H6 119.4
C8 C7 C6 116.26(9)
C8 C7 H7 121.9
C6 C7 H7 121.9
C7 C8 O3 124.89(9)
C7 C8 C3 123.89(9)
O3 C8 C3 111.22(8)
O3 C9 C2 111.95(8)
O3 C9 C10 124.36(8)
C2 C9 C10 123.68(8)
C11 C10 C9 115.48(8)
C11 C10 H10 122.3
C9 C10 H10 122.3
C10 C11 O1 122.46(8)
C10 C11 C12 125.33(8)
O1 C11 C12 112.20(8)
C11 C12 H12A 109.5
C11 C12 H12B 109.5
H12A C12 H12B 109.5
C11 C12 H12C 109.5
H12A C12 H12C 109.5
H12B C12 H12C 109.5
C11 O1 C1 123.76(7)
C9 O3 C8 105.37(7)

loop_
_geom_bond_atom_site_label_1
_geom_bond_atom_site_label_2
_geom_bond_distance
C1 O2 1.2142(11)
C1 O1 1.3962(10)
C1 C2 1.4295(12)
C2 C9 1.3736(12)
C2 C3 1.4426(12)
C3 C4 1.3966(12)
C3 C8 1.3984(12)
C4 C5 1.3935(13)
C4 H4 0.9300
C5 C6 1.3986(15)
C5 H5 0.9300
C6 C7 1.3934(14)
C6 H6 0.9300
C7 C8 1.3827(13)
C7 H7 0.9300
C8 O3 1.3935(11)
C9 O3 1.3646(10)
C9 C10 1.4130(12)
C10 C11 1.3529(12)
C10 H10 0.9300
C11 O1 1.3702(11)
C11 C12 1.4844(12)
C12 H12A 0.9600
C12 H12B 0.9600
C12 H12C 0.9600

loop_
_geom_torsion_atom_site_label_1
_geom_torsion_atom_site_label_2
_geom_torsion_atom_site_label_3
_geom_torsion_atom_site_label_4
_geom_torsion
O2 C1 C2 C9 -179.68(9)
O1 C1 C2 C9 0.37(13)
O2 C1 C2 C3 1.67(17)
O1 C1 C2 C3 -178.28(9)
C9 C2 C3 C4 -178.04(10)
C1 C2 C3 C4 0.74(18)
C9 C2 C3 C8 0.51(10)
C1 C2 C3 C8 179.28(9)
C8 C3 C4 C5 0.07(13)
C2 C3 C4 C5 178.45(10)
C3 C4 C5 C6 0.31(14)
C4 C5 C6 C7 -0.28(15)
C5 C6 C7 C8 -0.13(14)
C6 C7 C8 O3 -178.46(8)
C6 C7 C8 C3 0.53(14)
C4 C3 C8 C7 -0.50(14)
C2 C3 C8 C7 -179.35(9)
C4 C3 C8 O3 178.61(7)
C2 C3 C8 O3 -0.24(10)
C1 C2 C9 O3 -179.59(7)
C3 C2 C9 O3 -0.62(10)
C1 C2 C9 C10 -0.65(14)
C3 C2 C9 C10 178.31(8)
O3 C9 C10 C11 178.88(8)
C2 C9 C10 C11 0.07(14)
C9 C10 C11 O1 0.79(13)
C9 C10 C11 C12 -178.17(8)
C10 C11 O1 C1 -1.10(14)
C12 C11 O1 C1 177.97(8)
O2 C1 O1 C11 -179.48(8)
C2 C1 O1 C11 0.47(12)
C2 C9 O3 C8 0.47(10)
C10 C9 O3 C8 -178.46(8)
C7 C8 O3 C9 178.98(9)
C3 C8 O3 C9 -0.12(10)
